data_8102980
loop_
_publ_author_name
'Mimoza Gjikaj'

_publ_section_title
;
 Crystal structure of sodium strontium monothiophosphate nonahydrate,
 NaSr[PO3S] &#x00B7; 9H2O
;
_journal_issue 1
_journal_name_full 'Zeitschrift f\"ur Kristallographie - New Crystal Structures'
_journal_page_first 1
_journal_volume 223
_journal_year 2008
_chemical_formula_moiety 'SrNa[PO~3~S] (H~2~O)~9'
_chemical_formula_structural 'NaSr[PO3S] &#x00B7; 9H2O'
_chemical_formula_sum 'H18 Na O12 P S Sr'
_chemical_formula_weight 383.78
_chemical_name_systematic 'sodium strontium monothiophosphate nonahydrate'
_space_group_IT_number 198
_symmetry_cell_setting cubic
_symmetry_space_group_name_Hall 'P 2ac 2ab 3'
_symmetry_space_group_name_H-M 'P 21 3'
_atom_sites_solution_hydrogens geom
_atom_sites_solution_primary direct
_atom_sites_solution_secondary difmap
_audit_creation_method SHELXL-97
_cell_angle_alpha 90.00
_cell_angle_beta 90.00
_cell_angle_gamma 90.00
_cell_formula_units_Z 4
_cell_length_a 10.9171(11)
_cell_length_b 10.9171(11)
_cell_length_c 10.9171(11)
_cell_measurement_reflns_used 23153
_cell_measurement_temperature 223(2)
_cell_measurement_theta_max 26.36
_cell_measurement_theta_min 0.998
_cell_volume 1301.1(2)
_computing_cell_refinement 'IPDS package Stoe, Darmstadt, 1997'
_computing_data_collection 'IPDS package Stoe, Darmstadt, 1997'
_computing_data_reduction 'IPDS package Stoe, Darmstadt, 1997'
_computing_molecular_graphics 'DIAMOND (Brandenburger, 2004)[14]'
_computing_publication_material 'SHELXL-97 (Sheldrick, 1997) [12]'
_computing_structure_refinement 'SHELXL-97 (Sheldrick, 1997) [13]'
_computing_structure_solution 'SHELXS-97 (Sheldrick, 1990) [12]'
_diffrn_ambient_temperature 223(2)
_diffrn_measured_fraction_theta_full 1.000
_diffrn_measured_fraction_theta_max 1.000
_diffrn_measurement_device_type 'Stoe IPDS II'
_diffrn_measurement_method
;
rotation method at \f = 0\%, 180\", \D\w = 2\%
150 frames, dedector distance 75 mm
;
_diffrn_radiation_monochromator graphite
_diffrn_radiation_source 'fine-focus sealed tube'
_diffrn_radiation_type MoK\a
_diffrn_radiation_wavelength 0.71073
_diffrn_reflns_av_R_equivalents 0.0864
_diffrn_reflns_av_sigmaI/netI 0.0241
_diffrn_reflns_limit_h_max 12
_diffrn_reflns_limit_h_min -13
_diffrn_reflns_limit_k_max 13
_diffrn_reflns_limit_k_min -13
_diffrn_reflns_limit_l_max 13
_diffrn_reflns_limit_l_min -13
_diffrn_reflns_number 16187
_diffrn_reflns_theta_full 26.36
_diffrn_reflns_theta_max 26.36
_diffrn_reflns_theta_min 2.64
_exptl_absorpt_coefficient_mu 4.507
_exptl_absorpt_correction_type none
_exptl_crystal_colour colourless
_exptl_crystal_density_diffrn 1.959
_exptl_crystal_density_meas ?
_exptl_crystal_description cube-shaped
_exptl_crystal_F_000 776
_exptl_crystal_size_max 0.27
_exptl_crystal_size_mid 0.26
_exptl_crystal_size_min 0.26
_refine_diff_density_max 0.699
_refine_diff_density_min -0.404
_refine_diff_density_rms 0.099
_refine_ls_abs_structure_details 'Flack H D (1983), Acta Cryst. A39, 876-881'
_refine_ls_abs_structure_Flack 0.021(18)
_refine_ls_extinction_coef 0.0029(13)
_refine_ls_extinction_expression Fc^*^=kFc[1+0.001xFc^2^\l^3^/sin(2\q)]^-1/4^
_refine_ls_extinction_method SHELXL
_refine_ls_goodness_of_fit_ref 1.118
_refine_ls_hydrogen_treatment mixed
_refine_ls_matrix_type full
_refine_ls_number_parameters 67
_refine_ls_number_reflns 907
_refine_ls_number_restraints 0
_refine_ls_restrained_S_all 1.118
_refine_ls_R_factor_all 0.0435
_refine_ls_R_factor_gt 0.0413
_refine_ls_shift/su_max 0.001
_refine_ls_shift/su_mean 0.000
_refine_ls_structure_factor_coef Fsqd
_refine_ls_weighting_details 'calc w=1/[\s^2^(Fo^2^)+(0.0297P)^2^+3.3731P] where P=(Fo^2^+2Fc^2^)/3'
_refine_ls_weighting_scheme calc
_refine_ls_wR_factor_gt 0.0856
_refine_ls_wR_factor_ref 0.0865
_reflns_number_gt 868
_reflns_number_total 907
_reflns_threshold_expression >2sigma(I)
_cod_data_source_file 409936.cff
_cod_data_source_block SrNa[PO~3~S]&#x00B7;9(H~2~O)
_cod_depositor_comments
;
The following automatic conversions were performed:

'_exptl_crystal_density_meas' value 'not measured' was changed to '?'
- the value is perceived as not measured.

Automatic conversion script
Id: cif_fix_values 3008 2015-01-20 13:52:24Z robertas 
;
_cod_original_sg_symbol_H-M 'P21 3'
_cod_database_code 8102980

loop_
_symmetry_equiv_pos_as_xyz
'x, y, z'
'z, x, y'
'y, z, x'
'-y+1/2, -z, x+1/2'
'z+1/2, -x+1/2, -y'
'-y, z+1/2, -x+1/2'
'-z+1/2, -x, y+1/2'
'-z, x+1/2, -y+1/2'
'y+1/2, -z+1/2, -x'
'x+1/2, -y+1/2, -z'
'-x, y+1/2, -z+1/2'
'-x+1/2, -y, z+1/2'

loop_
_atom_site_label
_atom_site_type_symbol
_atom_site_fract_x
_atom_site_fract_y
_atom_site_fract_z
_atom_site_U_iso_or_equiv
_atom_site_adp_type
_atom_site_occupancy
_atom_site_symmetry_multiplicity
_atom_site_Wyckoff_symbol
_atom_site_calc_flag
_atom_site_refinement_flags
_atom_site_disorder_assembly
_atom_site_disorder_group
Sr Sr 0.18968(4) 0.81032(4) 0.31032(4) 0.0188(2) Uani 1 4 a d S . .
S S 0.08212(14) 0.58212(14) -0.08212(14) 0.0348(6) Uani 1 4 a d S . .
P P 0.18974(12) 0.68974(12) -0.18974(12) 0.0226(4) Uani 1 4 a d S . .
Na Na 0.0660(2) 1.0660(2) 0.0660(2) 0.0310(9) Uani 1 4 a d S . .
O1 O 0.1474(4) 0.6047(4) 0.1993(5) 0.0351(10) Uani 1 12 b d . . .
O2 O 0.2874(4) 1.1104(4) 0.0375(4) 0.0274(9) Uani 1 12 b d . . .
O3 O 0.1523(4) 0.6087(5) 0.4665(5) 0.0340(11) Uani 1 12 b d . . .
O4 O 0.1905(5) 0.3772(4) 0.2843(4) 0.0416(11) Uani 1 12 b d . . .
H1A H 0.178(9) 0.547(8) 0.230(8) 0.06(3) Uiso 1 12 b d . . .
H1B H 0.170(8) 0.599(7) 0.120(8) 0.050 Uiso 1 12 b d . . .
H2A H 0.3070 1.1753 0.0807 0.07(3) Uiso 1 12 b d . . .
H2B H 0.2989 1.0302 0.0608 0.24(10) Uiso 1 12 b d . . .
H3A H 0.194(10) 0.551(10) 0.453(10) 0.10(4) Uiso 1 12 b d . . .
H3B H 0.156(6) 0.622(7) 0.551(8) 0.04(2) Uiso 1 12 b d . . .

loop_
_atom_site_aniso_label
_atom_site_aniso_U_11
_atom_site_aniso_U_22
_atom_site_aniso_U_33
_atom_site_aniso_U_23
_atom_site_aniso_U_13
_atom_site_aniso_U_12
Sr 0.0188(2) 0.0188(2) 0.0188(2) -0.0011(2) 0.0011(2) 0.0011(2)
S 0.0348(6) 0.0348(6) 0.0348(6) 0.0063(6) 0.0063(6) -0.0063(6)
P 0.0226(4) 0.0226(4) 0.0226(4) -0.0036(7) -0.0036(7) 0.0036(7)
Na 0.0310(9) 0.0310(9) 0.0310(9) -0.0005(10) -0.0005(10) -0.0005(10)
O1 0.048(3) 0.026(2) 0.031(2) 0.000(2) 0.000(2) 0.0023(18)
O2 0.031(2) 0.027(2) 0.0233(19) -0.0006(16) 0.0009(16) -0.0010(17)
O3 0.033(3) 0.040(3) 0.029(2) 0.003(2) 0.0011(18) 0.002(2)
O4 0.035(2) 0.034(2) 0.055(3) 0.004(2) -0.012(2) 0.002(2)

loop_
_atom_type_symbol
_atom_type_description
_atom_type_scat_dispersion_real
_atom_type_scat_dispersion_imag
_atom_type_scat_source
Sr Sr -1.5307 3.2498 'International Tables Vol C Tables 4.2.6.8 and 6.1.1.4'
S S 0.1246 0.1234 'International Tables Vol C Tables 4.2.6.8 and 6.1.1.4'
P P 0.1023 0.0942 'International Tables Vol C Tables 4.2.6.8 and 6.1.1.4'
Na Na 0.0362 0.0249 'International Tables Vol C Tables 4.2.6.8 and 6.1.1.4'
O O 0.0106 0.0060 'International Tables Vol C Tables 4.2.6.8 and 6.1.1.4'
H H 0.0000 0.0000 'International Tables Vol C Tables 4.2.6.8 and 6.1.1.4'

loop_
_geom_angle_atom_site_label_1
_geom_angle_atom_site_label_2
_geom_angle_atom_site_label_3
_geom_angle
_geom_angle_site_symmetry_1
_geom_angle_site_symmetry_3
_geom_angle_publ_flag
O1 Sr O1 80.35(16) . 7_564 ?
O1 Sr O1 80.35(16) . 6_655 ?
O1 Sr O1 80.35(16) 7_564 6_655 ?
O1 Sr O2 137.75(14) . 12_575 ?
O1 Sr O2 135.34(14) 7_564 12_575 ?
O1 Sr O2 84.50(13) 6_655 12_575 ?
O1 Sr O2 135.34(14) . 3_465 ?
O1 Sr O2 84.50(13) 7_564 3_465 ?
O1 Sr O2 137.75(14) 6_655 3_465 ?
O2 Sr O2 79.15(14) 12_575 3_465 ?
O1 Sr O2 84.50(13) . 8_556 ?
O1 Sr O2 137.75(14) 7_564 8_556 ?
O1 Sr O2 135.34(14) 6_655 8_556 ?
O2 Sr O2 79.15(14) 12_575 8_556 ?
O2 Sr O2 79.15(14) 3_465 8_556 ?
O1 Sr O3 137.02(15) . 6_655 ?
O1 Sr O3 69.63(15) 7_564 6_655 ?
O1 Sr O3 65.18(16) 6_655 6_655 ?
O2 Sr O3 65.86(13) 12_575 6_655 ?
O2 Sr O3 72.58(14) 3_465 6_655 ?
O2 Sr O3 138.16(14) 8_556 6_655 ?
O1 Sr O3 69.63(15) . 7_564 ?
O1 Sr O3 65.18(16) 7_564 7_564 ?
O1 Sr O3 137.02(15) 6_655 7_564 ?
O2 Sr O3 138.16(14) 12_575 7_564 ?
O2 Sr O3 65.86(13) 3_465 7_564 ?
O2 Sr O3 72.58(14) 8_556 7_564 ?
O3 Sr O3 119.968(7) 6_655 7_564 ?
O1 Sr O3 65.18(16) . . ?
O1 Sr O3 137.02(15) 7_564 . ?
O1 Sr O3 69.63(15) 6_655 . ?
O2 Sr O3 72.58(14) 12_575 . ?
O2 Sr O3 138.16(14) 3_465 . ?
O2 Sr O3 65.86(13) 8_556 . ?
O3 Sr O3 119.968(7) 6_655 . ?
O3 Sr O3 119.968(7) 7_564 . ?
O1 Sr Na 136.13(11) . 4_665 ?
O1 Sr Na 103.15(13) 7_564 4_665 ?
O1 Sr Na 57.88(11) 6_655 4_665 ?
O2 Sr Na 35.75(10) 12_575 4_665 ?
O2 Sr Na 88.18(9) 3_465 4_665 ?
O2 Sr Na 114.85(10) 8_556 4_665 ?
O3 Sr Na 36.01(11) 6_655 4_665 ?
O3 Sr Na 151.79(10) 7_564 4_665 ?
O3 Sr Na 86.50(11) . 4_665 ?
O1 Sr Na 57.88(11) . 6_655 ?
O1 Sr Na 136.13(11) 7_564 6_655 ?
O1 Sr Na 103.15(13) 6_655 6_655 ?
O2 Sr Na 88.18(9) 12_575 6_655 ?
O2 Sr Na 114.85(10) 3_465 6_655 ?
O2 Sr Na 35.75(10) 8_556 6_655 ?
O3 Sr Na 151.79(10) 6_655 6_655 ?
O3 Sr Na 86.50(11) 7_564 6_655 ?
O3 Sr Na 36.01(11) . 6_655 ?
Na Sr Na 115.785(17) 4_665 6_655 ?
O1 Sr Na 103.15(13) . . ?
O1 Sr Na 57.88(11) 7_564 . ?
O1 Sr Na 136.13(11) 6_655 . ?
O2 Sr Na 114.85(10) 12_575 . ?
O2 Sr Na 35.75(10) 3_465 . ?
O2 Sr Na 88.18(9) 8_556 . ?
O3 Sr Na 86.50(11) 6_655 . ?
O3 Sr Na 36.01(11) 7_564 . ?
O3 Sr Na 151.79(11) . . ?
Na Sr Na 115.785(17) 4_665 . ?
Na Sr Na 115.785(17) 6_655 . ?
O4 P O4 109.93(18) 7_564 4_564 ?
O4 P O4 109.93(18) 7_564 12_564 ?
O4 P O4 109.93(18) 4_564 12_564 ?
O4 P S 109.01(19) 7_564 . ?
O4 P S 109.01(19) 4_564 . ?
O4 P S 109.01(19) 12_564 . ?
O3 Na O3 94.07(19) 9_465 7_564 ?
O3 Na O3 94.07(19) 9_465 11 ?
O3 Na O3 94.07(19) 7_564 11 ?
O3 Na O2 152.81(16) 9_465 3_465 ?
O3 Na O2 73.86(15) 7_564 3_465 ?
O3 Na O2 110.73(16) 11 3_465 ?
O3 Na O2 110.73(16) 9_465 2_564 ?
O3 Na O2 152.81(16) 7_564 2_564 ?
O3 Na O2 73.86(15) 11 2_564 ?
O2 Na O2 87.51(17) 3_465 2_564 ?
O3 Na O2 73.86(15) 9_465 . ?
O3 Na O2 110.73(16) 7_564 . ?
O3 Na O2 152.81(16) 11 . ?
O2 Na O2 87.51(17) 3_465 . ?
O2 Na O2 87.51(17) 2_564 . ?
O3 Na Sr 42.38(11) 9_465 2_564 ?
O3 Na Sr 122.99(13) 7_564 2_564 ?
O3 Na Sr 118.15(13) 11 2_564 ?
O2 Na Sr 125.32(15) 3_465 2_564 ?
O2 Na Sr 83.90(11) 2_564 2_564 ?
O2 Na Sr 38.36(9) . 2_564 ?
O3 Na Sr 122.99(13) 9_465 3_465 ?
O3 Na Sr 118.15(13) 7_564 3_465 ?
O3 Na Sr 42.38(11) 11 3_465 ?
O2 Na Sr 83.90(11) 3_465 3_465 ?
O2 Na Sr 38.36(9) 2_564 3_465 ?
O2 Na Sr 125.32(14) . 3_465 ?
Sr Na Sr 117.07(3) 2_564 3_465 ?
O3 Na Sr 118.15(13) 9_465 . ?
O3 Na Sr 42.38(11) 7_564 . ?
O3 Na Sr 122.99(13) 11 . ?
O2 Na Sr 38.36(9) 3_465 . ?
O2 Na Sr 125.32(14) 2_564 . ?
O2 Na Sr 83.90(11) . . ?
Sr Na Sr 117.07(3) 2_564 . ?
Sr Na Sr 117.07(3) 3_465 . ?
Na O2 Sr 105.89(15) . 2_564 ?
Na O3 Sr 101.61(18) 6_655 . ?

loop_
_geom_bond_atom_site_label_1
_geom_bond_atom_site_label_2
_geom_bond_distance
_geom_bond_site_symmetry_2
_geom_bond_publ_flag
Sr O1 2.592(4) . ?
Sr O1 2.592(4) 7_564 ?
Sr O1 2.592(4) 6_655 ?
Sr O2 2.639(4) 12_575 ?
Sr O2 2.639(4) 3_465 ?
Sr O2 2.639(4) 8_556 ?
Sr O3 2.814(5) 6_655 ?
Sr O3 2.814(5) 7_564 ?
Sr O3 2.814(5) . ?
Sr Na 4.0900(8) 4_665 ?
Sr Na 4.0900(8) 6_655 ?
Sr Na 4.0900(8) . ?
S P 2.035(4) . ?
P O4 1.524(5) 7_564 ?
P O4 1.524(5) 4_564 ?
P O4 1.524(5) 12_564 ?
Na O3 2.455(5) 9_465 ?
Na O3 2.455(5) 7_564 ?
Na O3 2.455(5) 11 ?
Na O2 2.485(5) 3_465 ?
Na O2 2.485(5) 2_564 ?
Na O2 2.485(5) . ?
Na Sr 4.0900(8) 2_564 ?
Na Sr 4.0900(8) 3_465 ?
O2 Sr 2.639(4) 2_564 ?
O3 Na 2.455(5) 6_655 ?
O4 P 1.524(5) 5_556 ?
